data_2008789
loop_
_publ_author_name
'Gallagher, John F.'
'Kenny, Peter T.M.'
'Sheehy, Michael J.'

_publ_section_title
;
 Intramolecular C---H&#x00B7;&#x00B7;&#x00B7;O and intermolecular
 N---H&#x00B7;&#x00B7;&#x00B7;O and C---H&#x00B7;&#x00B7;&#x00B7;O
 interactions in <i>N</i>-ferrocenoylglycine benzyl ester, an effective
 dihydrogen phosphate anion sensing agent
;
_journal_issue 8
_journal_name_full 'Acta Crystallographica Section C'
_journal_page_first 1257
_journal_page_last 1260
_journal_paper_doi 10.1107/S010827019900520X
_journal_volume 55
_journal_year 1999
_chemical_formula_iupac '[Fe (C5 H5) (C15 H14 N O3)]'
_chemical_formula_moiety 'C20 H19 Fe N O3 '
_chemical_formula_sum 'C20 H19 Fe N O3'
_chemical_formula_weight 377.21
_chemical_melting_point 404
_chemical_name_common 'N-Ferrocenoyl glycine benzyl ester'
_chemical_name_systematic
;
N-Ferrocenoyl glycine benzyl ester
;
_space_group_IT_number 14
_symmetry_cell_setting monoclinic
_symmetry_space_group_name_Hall '-P 2ybc'
_symmetry_space_group_name_H-M 'P 1 21/c 1'
_cell_angle_alpha 90
_cell_angle_beta 96.612(11)
_cell_angle_gamma 90
_cell_formula_units_Z 4
_cell_length_a 7.9167(7)
_cell_length_b 22.1936(16)
_cell_length_c 9.9382(11)
_cell_measurement_reflns_used 25
_cell_measurement_temperature 294.0(10)
_cell_measurement_theta_max 24.20
_cell_measurement_theta_min 18.92
_cell_volume 1734.5(3)
_computing_cell_refinement 'SET4 & CELDIM in CAD4-PC'
_computing_data_collection 'CAD4-PC  (Enraf-Nonius, 1992)'
_computing_data_reduction 'DATRD2 in NRCVAX96 (Gabe et al., 1989)'
_computing_molecular_graphics 'NRCVAX96, ORTEPII (Johnson, 1976) and PLATON (Spek, 1998)'
_computing_publication_material 'NRCVAX96, SHELXL97 and WordPerfect macro PREP8 (Ferguson, 1998)'
_computing_structure_refinement 'NRCVAX96 and SHELXL97 (Sheldrick, 1997)'
_computing_structure_solution 'SHELXS97 (Sheldrick, 1997)'
_diffrn_ambient_temperature 294.0(10)
_diffrn_measured_fraction_theta_full 1.00
_diffrn_measured_fraction_theta_max 1.00
_diffrn_measurement_device 'Enraf-Nonius CAD-4'
_diffrn_measurement_method \w
_diffrn_radiation_monochromator graphite
_diffrn_radiation_source 'X-ray tube'
_diffrn_radiation_type 'Molybdenum K\a'
_diffrn_radiation_wavelength 0.7107
_diffrn_reflns_av_R_equivalents 0.010
_diffrn_reflns_av_sigmaI/netI 0.0428
_diffrn_reflns_limit_h_max 9
_diffrn_reflns_limit_h_min -9
_diffrn_reflns_limit_k_max 26
_diffrn_reflns_limit_k_min 0
_diffrn_reflns_limit_l_max 12
_diffrn_reflns_limit_l_min 0
_diffrn_reflns_number 3405
_diffrn_reflns_theta_full 25.4
_diffrn_reflns_theta_max 25.4
_diffrn_reflns_theta_min 2.2
_diffrn_standards_decay_% 'no decay, variation 0.5'
_diffrn_standards_interval_time 240
_diffrn_standards_number 3
_exptl_absorpt_coefficient_mu 0.888
_exptl_absorpt_correction_T_max 0.8177
_exptl_absorpt_correction_T_min 0.7323
_exptl_absorpt_correction_type psi-scan
_exptl_absorpt_process_details '(3 \y-scans, North et al., 1968)'
_exptl_crystal_colour yellow
_exptl_crystal_density_diffrn 1.444
_exptl_crystal_density_meas ?
_exptl_crystal_description block
_exptl_crystal_F_000 784
_exptl_crystal_size_max 0.43
_exptl_crystal_size_mid 0.42
_exptl_crystal_size_min 0.26
_refine_diff_density_max 0.175
_refine_diff_density_min -0.207
_refine_ls_extinction_coef 0.0013(5)
_refine_ls_extinction_method 'SHELXL97 (Sheldrick, 1997)'
_refine_ls_goodness_of_fit_ref 1.020
_refine_ls_hydrogen_treatment constr
_refine_ls_matrix_type full
_refine_ls_number_parameters 227
_refine_ls_number_reflns 3222
_refine_ls_number_restraints 0
_refine_ls_restrained_S_all 1.020
_refine_ls_R_factor_all 0.0703
_refine_ls_R_factor_gt 0.0427
_refine_ls_shift/su_max 0.001
_refine_ls_shift/su_mean 0.000
_refine_ls_structure_factor_coef Fsqd
_refine_ls_weighting_details 'w = 1/[\s^2^(Fo^2^)+(0.0331P)^2^+0.3662P] where P=(Fo^2^+2Fc^2^)/3'
_refine_ls_weighting_scheme calc
_refine_ls_wR_factor_ref 0.0851
_reflns_number_gt 2238
_reflns_number_total 3222
_reflns_threshold_expression I>2\s(I)
_cod_data_source_file gd1028.cif
_cod_data_source_block I
_cod_depositor_comments
;
The following automatic conversions were performed:

'_exptl_crystal_density_meas' value 'not measured' was changed to '?'
- the value is perceived as not measured.

Automatic conversion script
Id: cif_fix_values 3008 2015-01-20 13:52:24Z robertas 

The following automatic conversions were performed:

'_refine_ls_weighting_scheme' value 'calc w =
1/[\s^2^(Fo^2^)+(0.0331P)^2^+0.3662P] where P=(Fo^2^+2Fc^2^)/3' was
changed to 'calc'. New tag '_refine_ls_weighting_details' was
created. The value of the new tag was set to 'w =
1/[\s^2^(Fo^2^)+(0.0331P)^2^+0.3662P] where P=(Fo^2^+2Fc^2^)/3'.

Automatic conversion script
Id: cif_fix_values 3143 2015-03-26 13:38:13Z robertas 
;
_cod_original_sg_symbol_H-M 'P 21/c'
_cod_original_formula_sum 'C20 H19 Fe N O3 '
_cod_database_code 2008789

loop_
_symmetry_equiv_pos_as_xyz
'x, y, z'
'-x, y+1/2, -z+1/2'
'-x, -y, -z'
'x, -y-1/2, z-1/2'

loop_
_atom_site_label
_atom_site_fract_x
_atom_site_fract_y
_atom_site_fract_z
_atom_site_U_iso_or_equiv
_atom_site_adp_type
_atom_site_calc_flag
_atom_site_refinement_flags
_atom_site_occupancy
_atom_site_disorder_assembly
_atom_site_disorder_group
_atom_site_type_symbol
Fe1 0.06152(5) 0.341880(17) 0.61934(4) 0.04759(15) Uani d . 1 . . Fe
O1 -0.2644(3) 0.24894(10) 0.37080(18) 0.0671(6) Uani d . 1 . . O
O2 -0.3401(3) 0.08585(9) 0.4809(2) 0.0691(6) Uani d . 1 . . O
O3 -0.1111(3) 0.13536(10) 0.5726(2) 0.0746(7) Uani d . 1 . . O
N1 -0.3098(3) 0.23967(10) 0.5872(2) 0.0483(6) Uani d . 1 . . N
C1 -0.2511(3) 0.26985(13) 0.4863(3) 0.0444(7) Uani d . 1 . . C
C2 -0.3873(4) 0.18183(13) 0.5622(3) 0.0565(8) Uani d . 1 . . C
C3 -0.2611(4) 0.13317(13) 0.5415(3) 0.0522(7) Uani d . 1 . . C
C4 -0.2379(4) 0.03393(14) 0.4606(4) 0.0726(10) Uani d . 1 . . C
C11 -0.1725(3) 0.32922(12) 0.5181(3) 0.0452(7) Uani d . 1 . . C
C12 -0.1821(4) 0.36586(13) 0.6351(3) 0.0552(8) Uani d . 1 . . C
C13 -0.0837(4) 0.41793(14) 0.6202(3) 0.0696(9) Uani d . 1 . . C
C14 -0.0119(4) 0.41368(14) 0.4976(3) 0.0677(9) Uani d . 1 . . C
C15 -0.0677(4) 0.35983(14) 0.4339(3) 0.0553(8) Uani d . 1 . . C
C21 0.1585(4) 0.25918(15) 0.6674(4) 0.0758(11) Uani d . 1 . . C
C22 0.1364(4) 0.29141(18) 0.7850(4) 0.0796(11) Uani d . 1 . . C
C23 0.2363(4) 0.34386(17) 0.7860(3) 0.0750(10) Uani d . 1 . . C
C24 0.3184(4) 0.34336(15) 0.6684(4) 0.0682(9) Uani d . 1 . . C
C25 0.2710(4) 0.29094(15) 0.5950(4) 0.0686(9) Uani d . 1 . . C
C31 -0.3288(4) -0.00575(13) 0.3546(3) 0.0536(7) Uani d . 1 . . C
C32 -0.2558(4) -0.05973(15) 0.3256(3) 0.0664(9) Uani d . 1 . . C
C33 -0.3318(5) -0.09652(16) 0.2258(4) 0.0776(10) Uani d . 1 . . C
C34 -0.4824(5) -0.08040(18) 0.1540(4) 0.0818(11) Uani d . 1 . . C
C35 -0.5566(5) -0.0272(2) 0.1820(4) 0.0974(13) Uani d . 1 . . C
C36 -0.4802(5) 0.00974(15) 0.2826(4) 0.0815(11) Uani d . 1 . . C
H1 -0.3011 0.2549 0.6672 0.058 Uiso calc R 1 . . H
H2A -0.4698 0.1843 0.4823 0.068 Uiso calc R 1 . . H
H2B -0.4477 0.1711 0.6382 0.068 Uiso calc R 1 . . H
H4A -0.2152 0.0118 0.5449 0.087 Uiso calc R 1 . . H
H4B -0.1300 0.0466 0.4326 0.087 Uiso calc R 1 . . H
H12 -0.2422 0.3570 0.7077 0.066 Uiso calc R 1 . . H
H13 -0.0687 0.4498 0.6813 0.084 Uiso calc R 1 . . H
H14 0.0601 0.4418 0.4645 0.081 Uiso calc R 1 . . H
H15 -0.0406 0.3464 0.3504 0.066 Uiso calc R 1 . . H
H21 0.1070 0.2227 0.6417 0.091 Uiso calc R 1 . . H
H22 0.0679 0.2802 0.8508 0.095 Uiso calc R 1 . . H
H23 0.2461 0.3735 0.8527 0.090 Uiso calc R 1 . . H
H24 0.3920 0.3729 0.6433 0.082 Uiso calc R 1 . . H
H25 0.3076 0.2794 0.5132 0.082 Uiso calc R 1 . . H
H32 -0.1537 -0.0714 0.3744 0.080 Uiso calc R 1 . . H
H33 -0.2804 -0.1327 0.2068 0.093 Uiso calc R 1 . . H
H34 -0.5339 -0.1056 0.0865 0.098 Uiso calc R 1 . . H
H35 -0.6589 -0.0158 0.1332 0.117 Uiso calc R 1 . . H
H36 -0.5324 0.0458 0.3019 0.098 Uiso calc R 1 . . H

loop_
_atom_site_aniso_label
_atom_site_aniso_U_11
_atom_site_aniso_U_22
_atom_site_aniso_U_33
_atom_site_aniso_U_12
_atom_site_aniso_U_13
_atom_site_aniso_U_23
Fe1 0.0514(3) 0.0447(2) 0.0456(2) 0.0000(2) 0.00097(17) 0.0039(2)
O1 0.0790(14) 0.0943(16) 0.0277(11) -0.0054(13) 0.0052(10) -0.0097(11)
O2 0.0536(13) 0.0608(14) 0.0909(16) -0.0020(11) 0.0002(12) -0.0177(13)
O3 0.0532(13) 0.0741(15) 0.0908(17) -0.0015(11) -0.0158(12) -0.0116(13)
N1 0.0535(14) 0.0589(15) 0.0330(12) -0.0040(12) 0.0066(11) -0.0077(11)
C1 0.0372(15) 0.0650(19) 0.0301(15) 0.0097(13) -0.0007(12) 0.0013(14)
C2 0.0520(18) 0.069(2) 0.0500(18) -0.0058(16) 0.0102(14) -0.0069(16)
C3 0.057(2) 0.0587(19) 0.0398(16) -0.0114(16) 0.0029(15) -0.0003(14)
C4 0.066(2) 0.066(2) 0.082(2) 0.0039(18) -0.0111(19) -0.0065(19)
C11 0.0447(16) 0.0557(18) 0.0343(15) 0.0119(13) 0.0007(12) 0.0081(13)
C12 0.0602(19) 0.0579(18) 0.0491(18) 0.0135(16) 0.0132(15) 0.0018(15)
C13 0.086(2) 0.0467(19) 0.078(2) 0.0094(17) 0.016(2) -0.0040(17)
C14 0.082(2) 0.050(2) 0.073(2) 0.0116(17) 0.0195(19) 0.0204(18)
C15 0.0636(19) 0.060(2) 0.0425(16) 0.0146(15) 0.0062(15) 0.0144(14)
C21 0.061(2) 0.048(2) 0.109(3) 0.0000(17) -0.032(2) 0.017(2)
C22 0.064(2) 0.103(3) 0.067(2) -0.003(2) -0.0129(19) 0.040(2)
C23 0.071(2) 0.088(3) 0.061(2) -0.012(2) -0.0159(18) -0.007(2)
C24 0.0509(18) 0.073(2) 0.079(2) -0.0144(17) -0.0006(17) -0.006(2)
C25 0.053(2) 0.067(2) 0.082(2) 0.0123(17) -0.0119(18) -0.0135(19)
C31 0.0521(18) 0.0482(17) 0.0585(19) -0.0062(15) -0.0022(15) 0.0050(15)
C32 0.055(2) 0.062(2) 0.080(2) 0.0008(17) 0.0017(17) -0.0036(18)
C33 0.072(2) 0.067(2) 0.098(3) -0.0057(19) 0.024(2) -0.013(2)
C34 0.079(3) 0.088(3) 0.078(3) -0.024(2) 0.006(2) -0.014(2)
C35 0.089(3) 0.092(3) 0.100(3) 0.002(2) -0.038(2) -0.003(3)
C36 0.080(2) 0.061(2) 0.096(3) 0.0079(19) -0.024(2) -0.005(2)

loop_
_atom_type_symbol
_atom_type_description
_atom_type_scat_dispersion_real
_atom_type_scat_dispersion_imag
_atom_type_scat_source
C C 0.0033 0.0016 'International Tables Vol C Tables 4.2.6.8 and 6.1.1.4'
H H 0.0000 0.0000 'International Tables Vol C Tables 4.2.6.8 and 6.1.1.4'
N N 0.0061 0.0033 'International Tables Vol C Tables 4.2.6.8 and 6.1.1.4'
O O 0.0106 0.0060 'International Tables Vol C Tables 4.2.6.8 and 6.1.1.4'
Fe Fe 0.3463 0.8444 'International Tables Vol C Tables 4.2.6.8 and 6.1.1.4'

loop_
_geom_angle_atom_site_label_1
_geom_angle_atom_site_label_2
_geom_angle_atom_site_label_3
_geom_angle
_geom_angle_publ_flag
Fe1 C11 C1 124.74(17) yes
C1 C11 C12 128.5(3) yes
C1 C11 C15 124.2(3) yes
C3 O2 C4 117.0(2) no
C1 N1 C2 120.0(2) no
O1 C1 N1 120.8(3) yes
O1 C1 C11 121.6(3) no
N1 C1 C11 117.5(2) no
N1 C2 C3 113.0(2) no
O2 C3 O3 123.5(3) yes
O2 C3 C2 110.1(3) no
O3 C3 C2 126.4(3) yes
O2 C4 C31 109.8(2) no
C12 C11 C15 107.3(3) no
C11 C12 C13 107.4(3) no
C12 C13 C14 108.6(3) no
C13 C14 C15 108.1(3) no
C11 C15 C14 108.6(3) no
C22 C21 C25 108.7(3) no
C21 C22 C23 107.7(3) no
C22 C23 C24 107.6(3) no
C23 C24 C25 108.6(3) no
C21 C25 C24 107.3(3) no
C4 C31 C32 118.8(3) yes
C4 C31 C36 122.9(3) yes
C32 C31 C36 118.3(3) no
C31 C32 C33 120.7(3) no
C32 C33 C34 120.5(3) no
C33 C34 C35 119.5(3) no
C34 C35 C36 120.0(4) no
C31 C36 C35 121.0(3) no

loop_
_geom_bond_atom_site_label_1
_geom_bond_atom_site_label_2
_geom_bond_site_symmetry_2
_geom_bond_distance
_geom_bond_publ_flag
Fe1 C11 . 2.024(3) no
Fe1 C12 . 2.024(3) no
Fe1 C13 . 2.043(3) no
Fe1 C14 . 2.044(3) no
Fe1 C15 . 2.041(3) no
Fe1 C21 . 2.026(3) no
Fe1 C22 . 2.023(3) no
Fe1 C23 . 2.033(3) no
Fe1 C24 . 2.036(3) no
Fe1 C25 . 2.045(3) no
O1 C1 . 1.231(3) yes
O2 C3 . 1.330(3) yes
O2 C4 . 1.436(3) yes
O3 C3 . 1.193(3) yes
N1 C1 . 1.333(3) yes
N1 C2 . 1.432(3) yes
C1 C11 . 1.476(4) yes
C2 C3 . 1.501(4) yes
C4 C31 . 1.493(4) no
C11 C12 . 1.428(4) no
C11 C15 . 1.417(4) no
C12 C13 . 1.411(4) no
C13 C14 . 1.406(4) no
C14 C15 . 1.400(4) no
C21 C22 . 1.398(5) no
C21 C25 . 1.399(5) no
C22 C23 . 1.407(5) no
C23 C24 . 1.401(4) no
C24 C25 . 1.401(4) no
C31 C32 . 1.375(4) no
C31 C36 . 1.367(4) no
C32 C33 . 1.369(4) no
C33 C34 . 1.365(5) no
C34 C35 . 1.362(5) no
C35 C36 . 1.378(5) no

loop_
_geom_hbond_atom_site_label_D
_geom_hbond_atom_site_label_H
_geom_hbond_atom_site_label_A
_geom_hbond_site_symmetry_A
_geom_hbond_distance_DH
_geom_hbond_distance_HA
_geom_hbond_distance_DA
_geom_hbond_angle_DHA
_geom_hbond_publ_flag
N1 H1 O1 4_566 0.86 2.01 2.811(3) 154 yes
C32 H32 O3 3_556 0.93 2.54 3.406(4) 156 yes
C21 H21 O3 1_555 0.93 2.63 3.540(3) 165 yes

loop_
_geom_torsion_atom_site_label_1
_geom_torsion_atom_site_label_2
_geom_torsion_atom_site_label_3
_geom_torsion_atom_site_label_4
_geom_torsion
_geom_torsion_publ_flag
C2 N1 C1 O1 0.8(4) yes
C2 N1 C1 C11 -180.0(2) no
C1 N1 C2 C3 73.2(3) no
C4 O2 C3 O3 3.9(4) yes
C4 O2 C3 C2 -176.6(3) no
N1 C2 C3 O2 -161.9(2) no
N1 C2 C3 O3 17.6(4) yes
C3 O2 C4 C31 -161.4(3) no
O1 C1 C11 C15 -17.3(4) no
N1 C1 C11 C15 163.5(2) no
O1 C1 C11 C12 163.9(3) no
N1 C1 C11 C12 -15.3(4) no
O1 C1 C11 Fe1 -105.9(3) no
N1 C1 C11 Fe1 74.9(3) yes
O2 C4 C31 C32 -176.4(3) no
O2 C4 C31 C36 5.0(4) yes
C4 C31 C32 C33 -177.7(3) no
C36 C31 C32 C33 1.0(5) no
C31 C32 C33 C34 -0.6(5) no
C32 C33 C34 C35 0.3(6) no
C33 C34 C35 C36 -0.4(6) no
C4 C31 C36 C35 177.5(3) no
C32 C31 C36 C35 -1.1(5) no
C34 C35 C36 C31 0.8(6) no

loop_
_cod_related_entry_id
_cod_related_entry_database
_cod_related_entry_code
1 ChemSpider 24729925
